data_7061627
loop_
_publ_author_name
'You, Xiuli'
'Rao, Wenjun'
'Han, Keke'
'Wang, Lingyu'
'Zhang, Mengxia'
'Wei, Zhenhong'

_publ_section_title
;
 Two quasi-spherical molecules [1,4-diazabicyclo(3.2.2)nonane]X (X = ClO4,
 ReO4) exhibit switchable phase transition, dielectric and
 second-harmonic-generation properties
;
_journal_issue 30
_journal_name_full 'New Journal of Chemistry'
_journal_page_first 14404
_journal_page_last 14409
_journal_paper_doi 10.1039/D2NJ02531K
_journal_volume 46
_journal_year 2022
_chemical_formula_moiety 'Cl0.29 O24, 2(C16)'
_chemical_formula_sum 'C32 Cl0.29 O24'
_chemical_formula_weight 778.6
_space_group_crystal_system cubic
_space_group_IT_number 221
_space_group_name_Hall '-P 4 2 3'
_space_group_name_H-M_alt 'P m -3 m'
_atom_sites_solution_hydrogens none
_atom_sites_solution_primary direct
_atom_sites_solution_secondary difmap
_audit_creation_date 2021-08-10
_audit_creation_method
;
Olex2 1.3
(compiled 2020.11.12 svn.r5f609507 for OlexSys, GUI svn.r6272)
;
_audit_update_record
;
2021-08-17 deposited with the CCDC.	2022-06-28 downloaded from the CCDC.
;
_cell_angle_alpha 90.00
_cell_angle_beta 90.00
_cell_angle_gamma 90.00
_cell_formula_units_Z 1
_cell_length_a 6.3959(10)
_cell_length_b 6.3959(10)
_cell_length_c 6.3959(10)
_cell_measurement_reflns_used 4598
_cell_measurement_temperature 438(2)
_cell_measurement_theta_max 27.1500
_cell_measurement_theta_min 2.3740
_cell_volume 261.64(7)
_computing_molecular_graphics 'Olex2 1.3 (Dolomanov et al., 2009)'
_computing_publication_material 'Olex2 1.3 (Dolomanov et al., 2009)'
_computing_structure_refinement 'SHELXL-97 (Sheldrick, 1997)'
_computing_structure_solution 'SHELXS-97 (Sheldrick, 1990)'
_diffrn_ambient_temperature 438(2)
_diffrn_measured_fraction_theta_full 0.942
_diffrn_measured_fraction_theta_max 0.942
_diffrn_measurement_device_type 'XtaLAB Mini II'
_diffrn_radiation_monochromator graphite
_diffrn_radiation_type MoK\a
_diffrn_radiation_wavelength 0.71073
_diffrn_reflns_av_R_equivalents 0.3041
_diffrn_reflns_av_unetI/netI 0.1690
_diffrn_reflns_limit_h_max 9
_diffrn_reflns_limit_h_min -7
_diffrn_reflns_limit_k_max 9
_diffrn_reflns_limit_k_min -8
_diffrn_reflns_limit_l_max 9
_diffrn_reflns_limit_l_min -7
_diffrn_reflns_number 1524
_diffrn_reflns_theta_full 31.41
_diffrn_reflns_theta_max 31.41
_diffrn_reflns_theta_min 3.19
_diffrn_source 'fine-focus sealed tube'
_exptl_absorpt_coefficient_mu 0.514
_exptl_absorpt_correction_type none
_exptl_crystal_colour colorless
_exptl_crystal_density_diffrn 4.942
_exptl_crystal_density_method 'not measured'
_exptl_crystal_description block
_exptl_crystal_F_000 388.9
_exptl_crystal_size_max 0.2
_exptl_crystal_size_mid 0.2
_exptl_crystal_size_min 0.2
_refine_diff_density_max 1.781
_refine_diff_density_min -1.689
_refine_diff_density_rms 0.603
_refine_ls_extinction_coef 0.00(5)
_refine_ls_extinction_expression Fc^*^=kFc[1+0.001xFc^2^\l^3^/sin(2\q)]^-1/4^
_refine_ls_extinction_method SHELXL
_refine_ls_goodness_of_fit_ref 2.523
_refine_ls_hydrogen_treatment constr
_refine_ls_matrix_type full
_refine_ls_number_parameters 18
_refine_ls_number_reflns 113
_refine_ls_number_restraints 0
_refine_ls_restrained_S_all 2.523
_refine_ls_R_factor_all 0.4057
_refine_ls_R_factor_gt 0.2769
_refine_ls_shift/su_max 0.530
_refine_ls_shift/su_mean 0.124
_refine_ls_structure_factor_coef Fsqd
_refine_ls_weighting_details 'calc w=1/[\s^2^(Fo^2^)+(0.1000P)^2^+0.0000P] where P=(Fo^2^+2Fc^2^)/3'
_refine_ls_weighting_scheme calc
_refine_ls_wR_factor_gt 0.5924
_refine_ls_wR_factor_ref 0.6276
_reflns_number_gt 43
_reflns_number_total 119
_reflns_threshold_expression >2sigma(I)
_cod_data_source_file d2nj02531k2.cif
_cod_data_source_block bak5
_cod_depositor_comments 'Adding full bibliography for 7061626--7061629.cif.'
_cod_original_cell_volume 261.64(12)
_cod_database_code 7061627
_olex2_refinement_description
;
1. Others
 Fixed Sof: Cl1(0.006042) C2(0.166667) O1(0.5) C1(0.5)
 Fixed U12: Cl1(0)
 Fixed U13: Cl1(0)
 Fixed U23: Cl1(0)
 Fixed X: Cl1(0.5)
 Fixed Y: Cl1(0.5)
 Fixed Z: Cl1(0.5)
;
_olex2_submission_special_instructions 'No special instructions were received'

loop_
_space_group_symop_id
_space_group_symop_operation_xyz
1 'x, y, z'
2 '-x, -y, z'
3 '-x, y, -z'
4 'x, -y, -z'
5 'z, x, y'
6 'z, -x, -y'
7 '-z, -x, y'
8 '-z, x, -y'
9 'y, z, x'
10 '-y, z, -x'
11 'y, -z, -x'
12 '-y, -z, x'
13 'y, x, -z'
14 '-y, -x, -z'
15 'y, -x, z'
16 '-y, x, z'
17 'x, z, -y'
18 '-x, z, y'
19 '-x, -z, -y'
20 'x, -z, y'
21 'z, y, -x'
22 'z, -y, x'
23 '-z, y, x'
24 '-z, -y, -x'
25 '-x, -y, -z'
26 'x, y, -z'
27 'x, -y, z'
28 '-x, y, z'
29 '-z, -x, -y'
30 '-z, x, y'
31 'z, x, -y'
32 'z, -x, y'
33 '-y, -z, -x'
34 'y, -z, x'
35 '-y, z, x'
36 'y, z, -x'
37 '-y, -x, z'
38 'y, x, z'
39 '-y, x, -z'
40 'y, -x, -z'
41 '-x, -z, y'
42 'x, -z, -y'
43 'x, z, y'
44 '-x, z, -y'
45 '-z, -y, x'
46 '-z, y, -x'
47 'z, -y, -x'
48 'z, y, x'

loop_
_atom_site_label
_atom_site_type_symbol
_atom_site_fract_x
_atom_site_fract_y
_atom_site_fract_z
_atom_site_U_iso_or_equiv
_atom_site_adp_type
_atom_site_occupancy
_atom_site_symmetry_multiplicity
_atom_site_calc_flag
_atom_site_refinement_flags
_atom_site_disorder_assembly
_atom_site_disorder_group
Cl1 Cl 0.5000 0.5000 0.5000 0.059(13) Uani 0.29 48 d SP . .
C2 C 0.111(7) 0.111(7) 0.111(7) 0.131(18) Uani 1 6 d S . .
O1 O 0.359(10) 0.404(4) 0.404(4) 0.24(5) Uani 1 2 d S . .
C1 C 0.309(9) 0.009(11) 0.009(11) 0.30(4) Uani 1 2 d S . .

loop_
_atom_site_aniso_label
_atom_site_aniso_U_11
_atom_site_aniso_U_22
_atom_site_aniso_U_33
_atom_site_aniso_U_23
_atom_site_aniso_U_13
_atom_site_aniso_U_12
Cl1 0.059(13) 0.059(13) 0.059(13) 0.000 0.000 0.000
C2 0.131(18) 0.131(18) 0.131(18) 0.010(18) 0.010(18) 0.010(18)
O1 0.15(3) 0.28(9) 0.28(9) -0.13(7) 0.038(7) 0.038(7)
C1 0.17(3) 0.36(4) 0.36(4) 0.03(10) -0.15(4) -0.15(4)

loop_
_atom_type_symbol
_atom_type_description
_atom_type_scat_dispersion_real
_atom_type_scat_dispersion_imag
_atom_type_scat_source
C C 0.0033 0.0016 'International Tables Vol C Tables 4.2.6.8 and 6.1.1.4'
H H 0.0000 0.0000 'International Tables Vol C Tables 4.2.6.8 and 6.1.1.4'
N N 0.0061 0.0033 'International Tables Vol C Tables 4.2.6.8 and 6.1.1.4'
O O 0.0106 0.0060 'International Tables Vol C Tables 4.2.6.8 and 6.1.1.4'
Cl Cl 0.1484 0.1585 'International Tables Vol C Tables 4.2.6.8 and 6.1.1.4'

loop_
_geom_angle_atom_site_label_1
_geom_angle_atom_site_label_2
_geom_angle_atom_site_label_3
_geom_angle
_geom_angle_site_symmetry_1
_geom_angle_site_symmetry_3
_geom_angle_publ_flag
O1 Cl1 O1 19(4) 33_666 29_666 ?
O1 Cl1 O1 76.0(13) 4_566 34_565 ?
O1 Cl1 O1 88(5) . 4_566 ?
O1 Cl1 O1 19(4) 33_666 25_666 ?
O1 Cl1 O1 103.9(13) 9 7_665 ?
O1 Cl1 O1 19(4) 29_666 25_666 ?
O1 Cl1 O1 117.8(13) 25_666 34_565 ?
O1 Cl1 O1 161(4) 33_666 . ?
O1 Cl1 O1 76.1(13) 33_666 7_665 ?
O1 Cl1 O1 161(4) 29_666 . ?
O1 Cl1 O1 117.8(13) 10_656 7_665 ?
O1 Cl1 O1 180(2) 25_666 . ?
O1 Cl1 O1 104.0(13) 10_656 4_566 ?
O1 Cl1 O1 180.000(6) 33_666 9 ?
O1 Cl1 O1 92(5) 11_566 34_565 ?
O1 Cl1 O1 161(4) 29_666 9 ?
O1 Cl1 O1 88(5) 11_566 10_656 ?
O1 Cl1 O1 161(4) 25_666 9 ?
O1 Cl1 O1 62.2(13) 25_666 7_665 ?
O1 Cl1 O1 19(4) . 9 ?
O1 Cl1 O1 104.0(13) 11_566 7_665 ?
O1 Cl1 O1 161(4) 33_666 5 ?
O1 Cl1 O1 76.0(13) 29_666 4_566 ?
O1 Cl1 O1 180.000(4) 29_666 5 ?
O1 Cl1 O1 19(4) 11_566 4_566 ?
O1 Cl1 O1 161(4) 25_666 5 ?
O1 Cl1 O1 121(3) 33_666 34_565 ?
O1 Cl1 O1 19(4) . 5 ?
O1 Cl1 O1 59(3) 9 34_565 ?
O1 Cl1 O1 19(4) 9 5 ?
O1 Cl1 O1 180.000(4) 10_656 34_565 ?
O1 Cl1 O1 59(3) 33_666 11_566 ?
O1 Cl1 O1 104.0(13) 5 10_656 ?
O1 Cl1 O1 62.2(13) 29_666 11_566 ?
O1 Cl1 O1 103.9(13) 6_566 10_656 ?
O1 Cl1 O1 76.1(13) 25_666 11_566 ?
O1 Cl1 O1 59(3) 29_666 7_665 ?
O1 Cl1 O1 103.9(13) . 11_566 ?
O1 Cl1 O1 117.8(13) . 7_665 ?
O1 Cl1 O1 121(3) 9 11_566 ?
O1 Cl1 O1 121(3) 5 7_665 ?
O1 Cl1 O1 117.8(13) 5 11_566 ?
O1 Cl1 O1 88(5) 6_566 7_665 ?
O1 Cl1 O1 62.2(13) 33_666 6_566 ?
O1 Cl1 O1 76.1(13) 33_666 4_566 ?
O1 Cl1 O1 59(3) 29_666 6_566 ?
O1 Cl1 O1 92(5) 25_666 4_566 ?
O1 Cl1 O1 76.0(13) 25_666 6_566 ?
O1 Cl1 O1 103.9(13) 9 4_566 ?
O1 Cl1 O1 104.0(13) . 6_566 ?
O1 Cl1 O1 19(4) 6_566 4_566 ?
O1 Cl1 O1 117.8(13) 9 6_566 ?
O1 Cl1 O1 103.9(13) 7_665 4_566 ?
O1 Cl1 O1 121(3) 5 6_566 ?
O1 Cl1 O1 104.0(13) 29_666 34_565 ?
O1 Cl1 O1 19(4) 11_566 6_566 ?
O1 Cl1 O1 62.2(13) . 34_565 ?
O1 Cl1 O1 59(3) 33_666 10_656 ?
O1 Cl1 O1 76.0(13) 5 34_565 ?
O1 Cl1 O1 76.0(13) 29_666 10_656 ?
O1 Cl1 O1 76.1(13) 6_566 34_565 ?
O1 Cl1 O1 62.2(13) 25_666 10_656 ?
O1 Cl1 O1 62.2(13) 7_665 34_565 ?
O1 Cl1 O1 117.8(13) . 10_656 ?
O1 Cl1 O1 121(3) 9 10_656 ?
O1 Cl1 O1 104.0(13) 5 4_566 ?
C1 C2 C1 120.06(11) . 9 ?
C1 C2 C1 113(7) 27 34 ?
C1 C2 C1 119.7(6) 30 26 ?
C1 C2 C1 120.06(11) . 5 ?
C1 C2 C1 5(5) . 26 ?
C1 C2 C1 119.85(10) 9 5 ?
C1 C2 C1 5(5) 9 34 ?
C1 C2 C1 123(4) . 35 ?
C1 C2 C1 7(7) 30 31 ?
C1 C2 C1 4(5) 9 35 ?
C1 C2 C1 116(4) 5 26 ?
C1 C2 C1 117(4) 5 35 ?
C1 C2 C1 113(7) 31 26 ?
C1 C2 C1 124(4) . 30 ?
C1 C2 C1 7(7) 35 34 ?
C1 C2 C1 116(4) 9 30 ?
C1 C2 C1 119.7(6) 26 34 ?
C1 C2 C1 5(5) 5 30 ?
C1 C2 C1 119.8(5) 27 31 ?
C1 C2 C1 113(7) 35 30 ?
C1 C2 C1 124(4) 9 26 ?
C1 C2 C1 4(5) . 27 ?
C1 C2 C1 126(7) 35 26 ?
C1 C2 C1 117(4) 9 27 ?
C1 C2 C1 7(7) 27 26 ?
C1 C2 C1 123(4) 5 27 ?
C1 C2 C1 116(4) . 34 ?
C1 C2 C1 119.8(5) 35 27 ?
C1 C2 C1 123(4) 5 34 ?
C1 C2 C1 126(7) 30 27 ?
C1 C2 C1 119.5(6) 30 34 ?
C1 C2 C1 117(4) . 31 ?
C1 C2 C1 126(7) 31 34 ?
C1 C2 C1 123(4) 9 31 ?
C1 C2 C1 119.6(5) 35 31 ?
C1 C2 C1 4(5) 5 31 ?
Cl1 O1 O1 58.9(6) . 31_556 ?
Cl1 O1 O1 58.9(6) . 34_565 ?
Cl1 O1 O1 46(3) . 4_566 ?
O1 O1 Cl1 60.7(15) 26_556 . ?
O1 O1 Cl1 81(2) 9 . ?
O1 O1 Cl1 81(2) 5 . ?
O1 O1 Cl1 60.6(15) 27_565 . ?
O1 O1 O1 90.23(6) 5 26_556 ?
O1 O1 O1 121(4) 9 31_556 ?
O1 O1 O1 59(4) 31_556 4_566 ?
O1 O1 O1 89.77(8) 9 27_565 ?
O1 O1 O1 18(5) 26_556 31_556 ?
O1 O1 O1 103(3) 27_565 31_556 ?
O1 O1 O1 60.000(19) 9 5 ?
O1 O1 O1 112(4) 34_565 31_556 ?
O1 O1 O1 72(5) 5 31_556 ?
O1 O1 O1 120.13(2) 5 4_566 ?
O1 O1 O1 135.159(9) 9 26_556 ?
O1 O1 O1 134.84(11) 5 27_565 ?
O1 O1 O1 90.000(12) 26_556 27_565 ?
O1 O1 O1 119.86(7) 9 4_566 ?
O1 O1 O1 71(5) 9 34_565 ?
O1 O1 O1 45.075(3) 26_556 4_566 ?
O1 O1 O1 121(4) 5 34_565 ?
O1 O1 O1 59(4) 34_565 4_566 ?
O1 O1 O1 103(3) 26_556 34_565 ?
O1 O1 O1 18(5) 27_565 34_565 ?
O1 O1 O1 44.925(4) 27_565 4_566 ?
C2 C1 C2 53(4) . 26 ?
C2 C1 C2 53(4) . 27 ?
C2 C1 C2 77(6) 26 27 ?
C2 C1 C1 31.1(10) 26 31 ?
C2 C1 C1 126(3) . 4 ?
C2 C1 C1 30.9(10) 27 34 ?
C2 C1 C1 33(4) 26 5 ?
C2 C1 C1 33(3) . 34 ?
C2 C1 C1 78(4) 27 5 ?
C2 C1 C1 30.00(5) . 9 ?
C2 C1 C1 79(5) 26 34 ?
C2 C1 C1 79(5) 27 31 ?
C2 C1 C1 32(3) . 31 ?
C2 C1 C1 34(4) 27 9 ?
C2 C1 C1 30.00(5) . 5 ?
C2 C1 C1 78(4) 26 9 ?
C1 C1 C2 113(3) 26 27 ?
C1 C1 C2 61(4) 27 27 ?
C1 C1 C2 114(2) 26 . ?
C1 C1 C2 115(2) 27 . ?
C1 C1 C2 61(4) 26 26 ?
C1 C1 C2 114(3) 27 26 ?
C1 C1 C1 87(3) 27 34 ?
C1 C1 C1 135.10(18) 27 31 ?
C1 C1 C1 65(5) 34 31 ?
C1 C1 C1 134.77(19) 26 34 ?
C1 C1 C1 134.834(13) 26 9 ?
C1 C1 C1 90.23(4) 27 9 ?
C1 C1 C1 3(3) 5 31 ?
C1 C1 C1 120(5) 4 34 ?
C1 C1 C1 87(3) 26 31 ?
C1 C1 C1 135.164(18) 27 5 ?
C1 C1 C1 90.0(3) 27 26 ?
C1 C1 C1 89.767(5) 26 5 ?
C1 C1 C1 62(3) 9 31 ?
C1 C1 C1 3(3) 9 34 ?
C1 C1 C1 60.0 9 5 ?
C1 C1 C1 62(3) 5 34 ?

loop_
_geom_bond_atom_site_label_1
_geom_bond_atom_site_label_2
_geom_bond_distance
_geom_bond_site_symmetry_2
_geom_bond_publ_flag
Cl1 O1 1.25(5) 33_666 ?
Cl1 O1 1.25(5) 10_656 ?
Cl1 O1 1.25(5) 11_566 ?
Cl1 O1 1.25(5) 29_666 ?
Cl1 O1 1.25(5) 34_565 ?
Cl1 O1 1.25(5) 25_666 ?
Cl1 O1 1.25(5) 6_566 ?
Cl1 O1 1.25(5) . ?
Cl1 O1 1.25(5) 4_566 ?
Cl1 O1 1.25(5) 9 ?
Cl1 O1 1.25(5) 5 ?
Cl1 O1 1.25(5) 7_665 ?
C2 C1 1.56(10) . ?
C2 C1 1.62(4) 30 ?
C2 C1 1.62(4) 26 ?
C2 C1 1.56(10) 9 ?
C2 C1 1.61(4) 27 ?
C2 C1 1.56(10) 5 ?
C2 C1 1.62(4) 34 ?
C2 C1 1.62(4) 35 ?
C2 C1 1.62(4) 31 ?
O1 O1 0.41(10) 9 ?
O1 O1 1.29(4) 31_556 ?
O1 O1 1.23(5) 27_565 ?
O1 O1 0.41(10) 5 ?
O1 O1 1.73(8) 4_566 ?
O1 O1 1.22(5) 26_556 ?
O1 O1 1.29(4) 34_565 ?
C1 C2 1.61(4) 27 ?
C1 C2 1.62(4) 26 ?
C1 C1 0.2(2) 4 ?
C1 C1 2.70(17) 5 ?
C1 C1 2.70(17) 9 ?
C1 C1 2.71(17) 34 ?
C1 C1 0.14(14) 26 ?
C1 C1 2.71(17) 31 ?
C1 C1 0.12(14) 27 ?
